data_7703860
loop_
_publ_author_name
'Huang, Li-Cheng'
'Zhang, Jing-Shun'
'Jia, Teng'
'Mu, Ying'
'Gao, Wei'

_publ_section_title
;
 Bis(imino)aryl NCN pincer cobalt complexes: synthesis and
 disproportionation.
;
_journal_issue 16
_journal_name_full 'Dalton transactions (Cambridge, England : 2003)'
_journal_page_first 5219
_journal_page_last 5227
_journal_paper_doi 10.1039/d0dt00747a
_journal_volume 49
_journal_year 2020
_chemical_formula_moiety 'C32 H39 Cl3 Co2 N2, C16 H32 Li O4'
_chemical_formula_sum 'C48 H71 Cl3 Co2 Li N2 O4'
_chemical_formula_weight 971.21
_space_group_crystal_system triclinic
_space_group_IT_number 2
_space_group_name_Hall '-P 1'
_space_group_name_H-M_alt 'P -1'
_atom_sites_solution_hydrogens geom
_atom_sites_solution_primary heavy
_audit_creation_date 2019-12-19
_audit_creation_method
;
Olex2 1.2
(compiled 2018.05.29 svn.r3508 for OlexSys, GUI svn.r5506)
;
_audit_update_record
;
2020-02-27 deposited with the CCDC.	2020-03-25 downloaded from the CCDC.
;
_cell_angle_alpha 101.3510(10)
_cell_angle_beta 105.3260(10)
_cell_angle_gamma 109.0460(10)
_cell_formula_units_Z 2
_cell_length_a 11.2848(7)
_cell_length_b 13.9972(9)
_cell_length_c 18.1516(12)
_cell_measurement_reflns_used 4082
_cell_measurement_temperature 273(2)
_cell_measurement_theta_max 24.93
_cell_measurement_theta_min 2.48
_cell_volume 2484.6(3)
_computing_molecular_graphics 'Olex2 (Dolomanov et al., 2009)'
_computing_publication_material 'Olex2 (Dolomanov et al., 2009)'
_computing_structure_refinement 'ShelXL (Sheldrick, 2015)'
_computing_structure_solution 'ShelXS (Sheldrick, 2008)'
_diffrn_ambient_temperature 273.15
_diffrn_measured_fraction_theta_full 0.984
_diffrn_measured_fraction_theta_max 0.984
_diffrn_measurement_device_type 'CCD area detector'
_diffrn_measurement_method 'phi and omega scans'
_diffrn_radiation_monochromator graphite
_diffrn_radiation_type MoK\a
_diffrn_radiation_wavelength 0.71073
_diffrn_reflns_av_R_equivalents 0.0189
_diffrn_reflns_av_unetI/netI 0.0418
_diffrn_reflns_Laue_measured_fraction_full 0.984
_diffrn_reflns_Laue_measured_fraction_max 0.984
_diffrn_reflns_limit_h_max 13
_diffrn_reflns_limit_h_min -12
_diffrn_reflns_limit_k_max 10
_diffrn_reflns_limit_k_min -16
_diffrn_reflns_limit_l_max 21
_diffrn_reflns_limit_l_min -21
_diffrn_reflns_number 12989
_diffrn_reflns_point_group_measured_fraction_full 0.984
_diffrn_reflns_point_group_measured_fraction_max 0.984
_diffrn_reflns_theta_full 25.027
_diffrn_reflns_theta_max 25.027
_diffrn_reflns_theta_min 1.619
_exptl_absorpt_coefficient_mu 0.871
_exptl_absorpt_correction_type none
_exptl_crystal_colour 'clear greenish green'
_exptl_crystal_colour_lustre clear
_exptl_crystal_colour_modifier greenish
_exptl_crystal_colour_primary green
_exptl_crystal_density_diffrn 1.298
_exptl_crystal_description block
_exptl_crystal_F_000 1026
_exptl_crystal_size_max 0.18
_exptl_crystal_size_mid 0.17
_exptl_crystal_size_min 0.15
_refine_diff_density_max 0.504
_refine_diff_density_min -0.281
_refine_diff_density_rms 0.060
_refine_ls_extinction_method none
_refine_ls_goodness_of_fit_ref 1.018
_refine_ls_hydrogen_treatment constr
_refine_ls_matrix_type full
_refine_ls_number_parameters 549
_refine_ls_number_reflns 8651
_refine_ls_number_restraints 0
_refine_ls_restrained_S_all 1.018
_refine_ls_R_factor_all 0.0605
_refine_ls_R_factor_gt 0.0413
_refine_ls_shift/su_max 0.001
_refine_ls_shift/su_mean 0.000
_refine_ls_structure_factor_coef Fsqd
_refine_ls_weighting_details 'w=1/[\s^2^(Fo^2^)+(0.0564P)^2^+0.4419P] where P=(Fo^2^+2Fc^2^)/3'
_refine_ls_weighting_scheme calc
_refine_ls_wR_factor_gt 0.0969
_refine_ls_wR_factor_ref 0.1070
_reflns_Friedel_coverage 0.000
_reflns_number_gt 6582
_reflns_number_total 8651
_reflns_threshold_expression 'I > 2\s(I)'
_cod_data_source_file d0dt00747a2.cif
_cod_data_source_block 2d
_cod_depositor_comments 'Adding full bibliography for 7703856--7703861.cif.'
_cod_database_code 7703860
_shelx_shelxl_version_number 2014/7
_shelx_space_group_comment
;
The symmetry employed for this shelxl refinement is uniquely defined
by the following loop, which should always be used as a source of
symmetry information in preference to the above space-group names.
They are only intended as comments.
;
_shelx_estimated_absorpt_t_max 0.880
_shelx_estimated_absorpt_t_min 0.859
_olex2_refinement_description
;
1. Fixed Uiso
 At 1.2 times of:
  All C(H) groups, All C(H,H) groups
 At 1.5 times of:
  All C(H,H,H) groups
2.a Ternary CH refined with riding coordinates:
 C30(H30), C15(H15), C27(H27), C18(H18)
2.b Secondary CH2 refined with riding coordinates:
 C36(H36A,H36B), C45(H45A,H45B), C40(H40A,H40B), C42(H42A,H42B), C43(H43A,
 H43B), C44(H44A,H44B), C41(H41A,H41B), C39(H39A,H39B), C33(H33A,H33B),
 C35(H35A,H35B), C48(H48A,H48B), C37(H37A,H37B), C38(H38A,H38B), C34(H34A,H34B),
  C47(H47A,H47B), C46(H46A,H46B)
2.c Aromatic/amide H refined with riding coordinates:
 C24(H24), C8(H8), C7(H7), C3(H3), C23(H23), C25(H25), C11(H11), C13(H13),
 C12(H12), C5(H5), C4(H4)
2.d Idealised Me refined as rotating group:
 C28(H28A,H28B,H28C), C17(H17A,H17B,H17C), C29(H29A,H29B,H29C), C31(H31A,H31B,
 H31C), C20(H20A,H20B,H20C), C16(H16A,H16B,H16C), C32(H32A,H32B,H32C), C19(H19A,
 H19B,H19C)
;
_olex2_submission_special_instructions 'No special instructions were received'

loop_
_space_group_symop_operation_xyz
'x, y, z'
'-x, -y, -z'

loop_
_atom_site_label
_atom_site_type_symbol
_atom_site_fract_x
_atom_site_fract_y
_atom_site_fract_z
_atom_site_U_iso_or_equiv
_atom_site_adp_type
_atom_site_occupancy
_atom_site_site_symmetry_order
_atom_site_calc_flag
_atom_site_refinement_flags_posn
_atom_site_refinement_flags_adp
_atom_site_refinement_flags_occupancy
_atom_site_disorder_assembly
_atom_site_disorder_group
Co1 Co 0.35665(4) 0.39086(3) 0.15071(2) 0.02774(11) Uani 1 1 d . . . . .
Co2 Co 0.63226(4) 0.72561(3) 0.38506(2) 0.03152(11) Uani 1 1 d . . . . .
Cl1 Cl 0.51720(8) 0.77872(6) 0.45636(5) 0.0466(2) Uani 1 1 d . . . . .
Cl3 Cl 0.67295(9) 0.81756(6) 0.29953(5) 0.0517(2) Uani 1 1 d . . . . .
Cl2 Cl 0.80759(8) 0.70660(7) 0.46502(5) 0.0531(2) Uani 1 1 d . . . . .
C24 C 0.3793(3) 0.4707(2) 0.06321(17) 0.0380(7) Uani 1 1 d . . . . .
H24 H 0.3493 0.4462 0.0074 0.046 Uiso 1 1 calc R . . . .
N2 N 0.5096(2) 0.56869(17) 0.31633(12) 0.0294(5) Uani 1 1 d . . . . .
O2 O 1.1111(2) 0.81648(16) 0.65359(12) 0.0454(5) Uani 1 1 d . . . . .
N1 N 0.2506(2) 0.24738(16) 0.08445(12) 0.0284(5) Uani 1 1 d . . . . .
C21 C 0.4664(3) 0.53810(19) 0.23013(15) 0.0285(6) Uani 1 1 d . . . . .
C36 C 1.1134(3) 0.9448(3) 0.49768(18) 0.0449(8) Uani 1 1 d . . . . .
H36A H 1.1550 1.0157 0.5360 0.054 Uiso 1 1 calc R . . . .
H36B H 1.0308 0.9057 0.5046 0.054 Uiso 1 1 calc R . . . .
O1 O 1.3943(2) 0.88356(17) 0.66130(13) 0.0528(6) Uani 1 1 d . . . . .
O3 O 1.1747(2) 0.66828(18) 0.53407(13) 0.0546(6) Uani 1 1 d . . . . .
O4 O 1.2018(2) 0.89129(19) 0.50918(13) 0.0507(6) Uani 1 1 d . . . . .
C8 C 0.2154(3) 0.1776(2) 0.12206(15) 0.0296(6) Uani 1 1 d . . . . .
H8 H 0.1627 0.1058 0.0953 0.036 Uiso 1 1 calc R . . . .
C7 C 0.4755(3) 0.4981(2) 0.35187(15) 0.0301(6) Uani 1 1 d . . . . .
H7 H 0.5073 0.5237 0.4077 0.036 Uiso 1 1 calc R . . . .
C2 C 0.2651(3) 0.2215(2) 0.20726(15) 0.0272(6) Uani 1 1 d . . . . .
C30 C 0.6884(3) 0.5178(2) 0.24045(19) 0.0429(8) Uani 1 1 d . . . . .
H30 H 0.6992 0.5390 0.2974 0.051 Uiso 1 1 calc R . . . .
C22 C 0.5522(3) 0.5107(2) 0.19220(16) 0.0328(6) Uani 1 1 d . . . . .
C3 C 0.2415(3) 0.1654(2) 0.26098(16) 0.0325(6) Uani 1 1 d . . . . .
H3 H 0.1904 0.0925 0.2420 0.039 Uiso 1 1 calc R . . . .
C6 C 0.3951(3) 0.3851(2) 0.31718(15) 0.0285(6) Uani 1 1 d . . . . .
C26 C 0.3390(3) 0.5352(2) 0.18570(16) 0.0320(6) Uani 1 1 d . . . . .
C23 C 0.5048(3) 0.4762(2) 0.10789(17) 0.0377(7) Uani 1 1 d . . . . .
H23 H 0.5574 0.4567 0.0813 0.045 Uiso 1 1 calc R . . . .
C15 C 0.4179(3) 0.2063(2) -0.00398(19) 0.0444(8) Uani 1 1 d . . . . .
H15 H 0.4490 0.2535 0.0510 0.053 Uiso 1 1 calc R . . . .
C1 C 0.3415(2) 0.3324(2) 0.23329(15) 0.0267(6) Uani 1 1 d . . . . .
C14 C 0.0660(3) 0.2030(2) -0.04042(17) 0.0425(8) Uani 1 1 d . . . . .
C9 C 0.1960(3) 0.2123(2) -0.00244(15) 0.0337(7) Uani 1 1 d . . . . .
C27 C 0.2519(3) 0.5678(2) 0.22739(17) 0.0384(7) Uani 1 1 d . . . . .
H27 H 0.2762 0.5586 0.2807 0.046 Uiso 1 1 calc R . . . .
C25 C 0.2980(3) 0.5013(2) 0.10098(16) 0.0372(7) Uani 1 1 d . . . . .
H25 H 0.2166 0.4994 0.0700 0.045 Uiso 1 1 calc R . . . .
C10 C 0.2765(3) 0.1941(2) -0.04600(17) 0.0388(7) Uani 1 1 d . . . . .
C18 C -0.0188(3) 0.2284(2) 0.00662(18) 0.0456(8) Uani 1 1 d . . . . .
H18 H 0.0407 0.2664 0.0626 0.055 Uiso 1 1 calc R . . . .
C45 C 1.4375(3) 0.8612(3) 0.7337(2) 0.0613(10) Uani 1 1 d . . . . .
H45A H 1.4865 0.8163 0.7288 0.074 Uiso 1 1 calc R . . . .
H45B H 1.3616 0.8256 0.7480 0.074 Uiso 1 1 calc R . . . .
C11 C 0.2197(4) 0.1622(3) -0.12964(19) 0.0562(10) Uani 1 1 d . . . . .
H11 H 0.2701 0.1484 -0.1602 0.067 Uiso 1 1 calc R . . . .
C40 C 1.2745(4) 0.6249(3) 0.5464(2) 0.0562(9) Uani 1 1 d . . . . .
H40A H 1.2704 0.5895 0.5871 0.067 Uiso 1 1 calc R . . . .
H40B H 1.3632 0.6811 0.5641 0.067 Uiso 1 1 calc R . . . .
C28 C 0.1020(3) 0.5009(3) 0.1835(2) 0.0549(9) Uani 1 1 d . . . . .
H28A H 0.0736 0.5134 0.1329 0.082 Uiso 1 1 calc GR . . . .
H28B H 0.0532 0.5203 0.2156 0.082 Uiso 1 1 calc GR . . . .
H28C H 0.0849 0.4270 0.1744 0.082 Uiso 1 1 calc GR . . . .
C42 C 1.0451(4) 0.7564(3) 0.7539(2) 0.0616(10) Uani 1 1 d . . . . .
H42A H 1.1011 0.7256 0.7822 0.074 Uiso 1 1 calc R . . . .
H42B H 0.9599 0.7326 0.7620 0.074 Uiso 1 1 calc R . . . .
C13 C 0.0141(4) 0.1698(3) -0.12439(19) 0.0563(9) Uani 1 1 d . . . . .
H13 H -0.0735 0.1604 -0.1511 0.068 Uiso 1 1 calc R . . . .
C43 C 1.1139(4) 0.8772(3) 0.7834(2) 0.0609(10) Uani 1 1 d . . . . .
H43A H 1.0659 0.9082 0.8108 0.073 Uiso 1 1 calc R . . . .
H43B H 1.2056 0.9013 0.8194 0.073 Uiso 1 1 calc R . . . .
C44 C 1.1092(4) 0.9053(3) 0.7068(2) 0.0569(9) Uani 1 1 d . . . . .
H44A H 1.0280 0.9160 0.6846 0.068 Uiso 1 1 calc R . . . .
H44B H 1.1861 0.9696 0.7166 0.068 Uiso 1 1 calc R . . . .
C41 C 1.0245(4) 0.7253(3) 0.6662(2) 0.0582(9) Uani 1 1 d . . . . .
H41A H 1.0475 0.6650 0.6515 0.070 Uiso 1 1 calc R . . . .
H41B H 0.9317 0.7062 0.6340 0.070 Uiso 1 1 calc R . . . .
C39 C 1.2466(4) 0.5476(3) 0.4685(2) 0.0634(10) Uani 1 1 d . . . . .
H39A H 1.2052 0.4751 0.4685 0.076 Uiso 1 1 calc R . . . .
H39B H 1.3283 0.5571 0.4571 0.076 Uiso 1 1 calc R . . . .
C12 C 0.0918(4) 0.1508(3) -0.1677(2) 0.0656(11) Uani 1 1 d . . . . .
H12 H 0.0569 0.1301 -0.2235 0.079 Uiso 1 1 calc R . . . .
C17 C 0.4230(4) 0.1002(3) 0.0016(2) 0.0659(10) Uani 1 1 d . . . . .
H17A H 0.3693 0.0723 0.0316 0.099 Uiso 1 1 calc GR . . . .
H17B H 0.5140 0.1106 0.0281 0.099 Uiso 1 1 calc GR . . . .
H17C H 0.3889 0.0509 -0.0515 0.099 Uiso 1 1 calc GR . . . .
C29 C 0.2835(4) 0.6855(2) 0.2392(2) 0.0559(9) Uani 1 1 d . . . . .
H29A H 0.3770 0.7264 0.2700 0.084 Uiso 1 1 calc GR . . . .
H29B H 0.2307 0.7071 0.2672 0.084 Uiso 1 1 calc GR . . . .
H29C H 0.2627 0.6971 0.1878 0.084 Uiso 1 1 calc GR . . . .
C33 C 1.2716(4) 0.9069(3) 0.4540(2) 0.0650(10) Uani 1 1 d . . . . .
H33A H 1.3025 0.8507 0.4416 0.078 Uiso 1 1 calc R . . . .
H33B H 1.3481 0.9748 0.4760 0.078 Uiso 1 1 calc R . . . .
C31 C 0.7028(4) 0.4122(3) 0.2212(2) 0.0660(11) Uani 1 1 d . . . . .
H31A H 0.6334 0.3594 0.2301 0.099 Uiso 1 1 calc GR . . . .
H31B H 0.7888 0.4203 0.2553 0.099 Uiso 1 1 calc GR . . . .
H31C H 0.6952 0.3903 0.1660 0.099 Uiso 1 1 calc GR . . . .
C20 C -0.1265(4) 0.1271(3) 0.0058(2) 0.0659(11) Uani 1 1 d . . . . .
H20A H -0.1838 0.0861 -0.0487 0.099 Uiso 1 1 calc GR . . . .
H20B H -0.1788 0.1458 0.0355 0.099 Uiso 1 1 calc GR . . . .
H20C H -0.0843 0.0858 0.0300 0.099 Uiso 1 1 calc GR . . . .
C35 C 1.0861(4) 0.9501(4) 0.4132(2) 0.0697(11) Uani 1 1 d . . . . .
H35A H 0.9920 0.9095 0.3809 0.084 Uiso 1 1 calc R . . . .
H35B H 1.1099 1.0232 0.4130 0.084 Uiso 1 1 calc R . . . .
C48 C 1.4982(4) 0.9766(3) 0.6636(2) 0.0670(11) Uani 1 1 d . . . . .
H48A H 1.4604 1.0211 0.6397 0.080 Uiso 1 1 calc R . . . .
H48B H 1.5517 0.9575 0.6342 0.080 Uiso 1 1 calc R . . . .
C16 C 0.5161(4) 0.2565(3) -0.0434(2) 0.0664(11) Uani 1 1 d . . . . .
H16A H 0.4970 0.2069 -0.0941 0.100 Uiso 1 1 calc GR . . . .
H16B H 0.6062 0.2745 -0.0090 0.100 Uiso 1 1 calc GR . . . .
H16C H 0.5068 0.3197 -0.0519 0.100 Uiso 1 1 calc GR . . . .
C32 C 0.7996(4) 0.6030(3) 0.2286(3) 0.0712(12) Uani 1 1 d . . . . .
H32A H 0.7940 0.5827 0.1737 0.107 Uiso 1 1 calc GR . . . .
H32B H 0.8850 0.6109 0.2634 0.107 Uiso 1 1 calc GR . . . .
H32C H 0.7899 0.6693 0.2413 0.107 Uiso 1 1 calc GR . . . .
C19 C -0.0842(4) 0.3010(3) -0.0233(2) 0.0697(11) Uani 1 1 d . . . . .
H19A H -0.0162 0.3644 -0.0224 0.105 Uiso 1 1 calc GR . . . .
H19B H -0.1301 0.3195 0.0112 0.105 Uiso 1 1 calc GR . . . .
H19C H -0.1470 0.2643 -0.0771 0.105 Uiso 1 1 calc GR . . . .
C37 C 1.0799(4) 0.6147(3) 0.4534(2) 0.0690(11) Uani 1 1 d . . . . .
H37A H 1.0501 0.6638 0.4309 0.083 Uiso 1 1 calc R . . . .
H37B H 1.0025 0.5571 0.4524 0.083 Uiso 1 1 calc R . . . .
C38 C 1.1519(4) 0.5737(3) 0.4083(2) 0.0770(12) Uani 1 1 d . . . . .
H38A H 1.2007 0.6269 0.3880 0.092 Uiso 1 1 calc R . . . .
H38B H 1.0905 0.5107 0.3634 0.092 Uiso 1 1 calc R . . . .
C34 C 1.1703(4) 0.9041(4) 0.3814(2) 0.0726(12) Uani 1 1 d . . . . .
H34A H 1.2129 0.9462 0.3518 0.087 Uiso 1 1 calc R . . . .
H34B H 1.1171 0.8317 0.3461 0.087 Uiso 1 1 calc R . . . .
C47 C 1.5813(4) 1.0333(3) 0.7490(3) 0.0884(15) Uani 1 1 d . . . . .
H47A H 1.6739 1.0437 0.7582 0.106 Uiso 1 1 calc R . . . .
H47B H 1.5775 1.1022 0.7651 0.106 Uiso 1 1 calc R . . . .
C46 C 1.5258(5) 0.9663(4) 0.7948(2) 0.0957(16) Uani 1 1 d . . . . .
H46A H 1.4749 0.9953 0.8210 0.115 Uiso 1 1 calc R . . . .
H46B H 1.5967 0.9605 0.8352 0.115 Uiso 1 1 calc R . . . .
Li1 Li 1.2156(6) 0.8171(4) 0.5859(3) 0.0477(13) Uani 1 1 d . . . . .
C5 C 0.3697(3) 0.3267(2) 0.37008(15) 0.0321(6) Uani 1 1 d . . . . .
H5 H 0.4047 0.3620 0.4250 0.039 Uiso 1 1 calc R . . . .
C4 C 0.2944(3) 0.2186(2) 0.34290(16) 0.0354(7) Uani 1 1 d . . . . .
H4 H 0.2791 0.1816 0.3791 0.042 Uiso 1 1 calc R . . . .

loop_
_atom_site_aniso_label
_atom_site_aniso_U_11
_atom_site_aniso_U_22
_atom_site_aniso_U_33
_atom_site_aniso_U_23
_atom_site_aniso_U_13
_atom_site_aniso_U_12
Co1 0.0350(2) 0.0234(2) 0.0228(2) 0.00824(15) 0.01124(16) 0.00777(16)
Co2 0.0338(2) 0.0263(2) 0.0285(2) 0.00571(16) 0.00979(16) 0.00731(16)
Cl1 0.0513(5) 0.0521(5) 0.0398(4) 0.0084(4) 0.0204(4) 0.0247(4)
Cl3 0.0689(6) 0.0406(5) 0.0442(5) 0.0189(4) 0.0276(4) 0.0111(4)
Cl2 0.0372(4) 0.0555(5) 0.0540(5) 0.0128(4) 0.0017(4) 0.0172(4)
C24 0.057(2) 0.0258(15) 0.0279(15) 0.0132(12) 0.0176(14) 0.0075(14)
N2 0.0313(12) 0.0268(12) 0.0258(12) 0.0051(10) 0.0097(10) 0.0085(10)
O2 0.0488(13) 0.0424(13) 0.0435(12) 0.0095(10) 0.0205(10) 0.0154(10)
N1 0.0330(12) 0.0241(12) 0.0227(11) 0.0046(9) 0.0087(10) 0.0071(10)
C21 0.0368(15) 0.0175(13) 0.0270(14) 0.0068(11) 0.0131(12) 0.0044(11)
C36 0.0415(18) 0.052(2) 0.0458(19) 0.0124(16) 0.0166(15) 0.0245(16)
O1 0.0487(13) 0.0514(14) 0.0513(14) 0.0223(11) 0.0136(11) 0.0112(11)
O3 0.0536(14) 0.0632(15) 0.0447(13) 0.0030(11) 0.0130(11) 0.0319(12)
O4 0.0526(14) 0.0733(16) 0.0510(13) 0.0327(12) 0.0280(11) 0.0400(12)
C8 0.0335(15) 0.0204(14) 0.0332(15) 0.0092(12) 0.0119(12) 0.0079(11)
C7 0.0314(15) 0.0346(16) 0.0229(14) 0.0073(12) 0.0091(12) 0.0128(12)
C2 0.0288(14) 0.0281(15) 0.0274(14) 0.0107(11) 0.0119(11) 0.0120(12)
C30 0.0389(17) 0.0416(18) 0.0461(19) 0.0085(14) 0.0206(15) 0.0122(14)
C22 0.0386(16) 0.0211(14) 0.0370(16) 0.0085(12) 0.0192(13) 0.0057(12)
C3 0.0354(15) 0.0241(14) 0.0384(16) 0.0130(12) 0.0146(13) 0.0093(12)
C6 0.0279(14) 0.0306(15) 0.0267(14) 0.0093(12) 0.0096(11) 0.0110(12)
C26 0.0425(17) 0.0234(14) 0.0329(15) 0.0143(12) 0.0138(13) 0.0129(12)
C23 0.0519(19) 0.0243(15) 0.0374(17) 0.0100(13) 0.0267(15) 0.0070(13)
C15 0.056(2) 0.0341(17) 0.0439(18) 0.0086(14) 0.0283(16) 0.0127(15)
C1 0.0264(14) 0.0293(15) 0.0261(14) 0.0096(11) 0.0105(11) 0.0116(11)
C14 0.0497(19) 0.0337(17) 0.0269(15) 0.0048(13) 0.0039(14) 0.0059(14)
C9 0.0454(18) 0.0216(14) 0.0213(14) 0.0029(11) 0.0090(13) 0.0023(12)
C27 0.0456(18) 0.0393(17) 0.0360(16) 0.0143(14) 0.0118(14) 0.0247(14)
C25 0.0487(18) 0.0289(16) 0.0345(16) 0.0180(13) 0.0114(14) 0.0142(13)
C10 0.059(2) 0.0243(15) 0.0326(16) 0.0095(12) 0.0211(15) 0.0114(14)
C18 0.0393(18) 0.0465(19) 0.0341(17) 0.0047(14) -0.0005(14) 0.0118(15)
C45 0.044(2) 0.077(3) 0.072(3) 0.048(2) 0.0161(18) 0.0246(19)
C11 0.090(3) 0.041(2) 0.0354(18) 0.0078(15) 0.0314(19) 0.0183(19)
C40 0.051(2) 0.063(2) 0.058(2) 0.0141(18) 0.0179(17) 0.0305(18)
C28 0.049(2) 0.054(2) 0.062(2) 0.0121(18) 0.0206(17) 0.0230(17)
C42 0.070(2) 0.067(3) 0.076(3) 0.042(2) 0.042(2) 0.036(2)
C13 0.064(2) 0.050(2) 0.0345(18) 0.0076(16) 0.0023(17) 0.0134(18)
C43 0.069(2) 0.066(2) 0.048(2) 0.0146(18) 0.0238(18) 0.026(2)
C44 0.076(3) 0.043(2) 0.063(2) 0.0176(17) 0.038(2) 0.0260(18)
C41 0.055(2) 0.044(2) 0.068(2) 0.0136(18) 0.0252(19) 0.0091(17)
C39 0.067(2) 0.046(2) 0.077(3) 0.0090(19) 0.030(2) 0.0249(19)
C12 0.091(3) 0.061(2) 0.0258(18) 0.0089(16) 0.009(2) 0.018(2)
C17 0.074(3) 0.049(2) 0.079(3) 0.026(2) 0.029(2) 0.025(2)
C29 0.065(2) 0.042(2) 0.056(2) 0.0086(16) 0.0082(18) 0.0314(18)
C33 0.062(2) 0.097(3) 0.063(2) 0.035(2) 0.036(2) 0.047(2)
C31 0.053(2) 0.050(2) 0.094(3) 0.027(2) 0.017(2) 0.0241(18)
C20 0.053(2) 0.069(3) 0.058(2) 0.0144(19) 0.0150(18) 0.0092(19)
C35 0.064(2) 0.104(3) 0.072(3) 0.048(2) 0.033(2) 0.052(2)
C48 0.056(2) 0.064(3) 0.080(3) 0.039(2) 0.023(2) 0.0130(19)
C16 0.081(3) 0.057(2) 0.074(3) 0.021(2) 0.053(2) 0.021(2)
C32 0.045(2) 0.052(2) 0.114(3) 0.023(2) 0.036(2) 0.0122(18)
C19 0.056(2) 0.078(3) 0.066(3) 0.021(2) 0.0041(19) 0.031(2)
C37 0.056(2) 0.082(3) 0.051(2) 0.003(2) 0.0037(19) 0.029(2)
C38 0.091(3) 0.073(3) 0.053(2) 0.001(2) 0.026(2) 0.027(2)
C34 0.073(3) 0.114(4) 0.051(2) 0.034(2) 0.033(2) 0.049(3)
C47 0.074(3) 0.049(2) 0.098(4) 0.018(2) -0.004(3) 0.002(2)
C46 0.091(3) 0.111(4) 0.051(3) 0.005(3) 0.013(2) 0.019(3)
Li1 0.053(3) 0.052(3) 0.043(3) 0.016(3) 0.018(3) 0.025(3)
C5 0.0356(16) 0.0377(16) 0.0224(14) 0.0111(12) 0.0103(12) 0.0129(13)
C4 0.0405(17) 0.0408(17) 0.0304(15) 0.0216(13) 0.0155(13) 0.0146(14)

loop_
_atom_type_symbol
_atom_type_description
_atom_type_scat_dispersion_real
_atom_type_scat_dispersion_imag
_atom_type_scat_source
C C 0.0033 0.0016 'International Tables Vol C Tables 4.2.6.8 and 6.1.1.4'
H H 0.0000 0.0000 'International Tables Vol C Tables 4.2.6.8 and 6.1.1.4'
Cl Cl 0.1484 0.1585 'International Tables Vol C Tables 4.2.6.8 and 6.1.1.4'
Co Co 0.3494 0.9721 'International Tables Vol C Tables 4.2.6.8 and 6.1.1.4'
Li Li -0.0003 0.0001 'International Tables Vol C Tables 4.2.6.8 and 6.1.1.4'
N N 0.0061 0.0033 'International Tables Vol C Tables 4.2.6.8 and 6.1.1.4'
O O 0.0106 0.0060 'International Tables Vol C Tables 4.2.6.8 and 6.1.1.4'

loop_
_geom_angle_atom_site_label_1
_geom_angle_atom_site_label_2
_geom_angle_atom_site_label_3
_geom_angle
_geom_angle_site_symmetry_1
_geom_angle_site_symmetry_3
_geom_angle_publ_flag
C24 Co1 C23 38.29(11) . . ?
N1 Co1 C24 101.63(10) . . ?
N1 Co1 C21 174.38(9) . . ?
N1 Co1 C22 142.21(10) . . ?
N1 Co1 C26 140.28(10) . . ?
N1 Co1 C23 113.76(10) . . ?
N1 Co1 C25 112.35(10) . . ?
C21 Co1 C24 83.94(10) . . ?
C21 Co1 C22 40.48(10) . . ?
C21 Co1 C26 40.83(11) . . ?
C21 Co1 C23 71.13(10) . . ?
C21 Co1 C25 71.56(11) . . ?
C22 Co1 C24 70.15(11) . . ?
C22 Co1 C23 38.55(10) . . ?
C22 Co1 C25 84.52(11) . . ?
C26 Co1 C24 70.77(11) . . ?
C26 Co1 C22 73.63(11) . . ?
C26 Co1 C23 84.86(11) . . ?
C26 Co1 C25 39.13(10) . . ?
C1 Co1 C24 175.18(11) . . ?
C1 Co1 N1 83.00(10) . . ?
C1 Co1 C21 91.41(11) . . ?
C1 Co1 C22 107.01(11) . . ?
C1 Co1 C26 104.82(11) . . ?
C1 Co1 C23 140.82(12) . . ?
C1 Co1 C25 138.52(11) . . ?
C25 Co1 C24 38.38(11) . . ?
C25 Co1 C23 69.88(12) . . ?
Cl1 Co2 Cl3 113.37(4) . . ?
Cl1 Co2 Cl2 110.88(3) . . ?
Cl3 Co2 Cl2 116.92(4) . . ?
N2 Co2 Cl1 105.62(6) . . ?
N2 Co2 Cl3 107.26(6) . . ?
N2 Co2 Cl2 101.35(7) . . ?
C23 C24 Co1 70.96(15) . . ?
C23 C24 C25 121.4(3) . . ?
C25 C24 Co1 70.64(15) . . ?
C21 N2 Co2 120.35(15) . . ?
C7 N2 Co2 119.43(17) . . ?
C7 N2 C21 120.2(2) . . ?
C44 O2 C41 104.7(2) . . ?
C44 O2 Li1 128.2(3) . . ?
C41 O2 Li1 126.9(3) . . ?
C8 N1 Co1 116.08(17) . . ?
C8 N1 C9 118.4(2) . . ?
C9 N1 Co1 125.25(16) . . ?
N2 C21 Co1 127.99(17) . . ?
C22 C21 Co1 73.18(15) . . ?
C22 C21 N2 118.4(2) . . ?
C22 C21 C26 122.7(2) . . ?
C26 C21 Co1 72.05(15) . . ?
C26 C21 N2 118.9(2) . . ?
O4 C36 C35 106.0(3) . . ?
C45 O1 C48 107.8(3) . . ?
C45 O1 Li1 124.4(3) . . ?
C48 O1 Li1 126.6(3) . . ?
C40 O3 C37 108.6(3) . . ?
C40 O3 Li1 122.3(3) . . ?
C37 O3 Li1 120.2(3) . . ?
C36 O4 C33 107.0(2) . . ?
C36 O4 Li1 122.9(2) . . ?
C33 O4 Li1 130.1(3) . . ?
N1 C8 C2 114.2(2) . . ?
N2 C7 C6 129.2(2) . . ?
C3 C2 C8 125.8(2) . . ?
C3 C2 C1 122.1(2) . . ?
C1 C2 C8 112.1(2) . . ?
C22 C30 C31 112.9(3) . . ?
C22 C30 C32 110.7(3) . . ?
C32 C30 C31 110.2(3) . . ?
C21 C22 Co1 66.34(14) . . ?
C21 C22 C30 121.8(2) . . ?
C30 C22 Co1 133.10(19) . . ?
C23 C22 Co1 71.80(16) . . ?
C23 C22 C21 117.3(3) . . ?
C23 C22 C30 120.9(3) . . ?
C4 C3 C2 119.8(2) . . ?
C1 C6 C7 122.9(2) . . ?
C5 C6 C7 117.5(2) . . ?
C5 C6 C1 119.6(2) . . ?
C21 C26 Co1 67.12(15) . . ?
C21 C26 C27 121.7(2) . . ?
C27 C26 Co1 132.20(19) . . ?
C25 C26 Co1 72.19(16) . . ?
C25 C26 C21 117.1(3) . . ?
C25 C26 C27 121.2(3) . . ?
C24 C23 Co1 70.74(16) . . ?
C24 C23 C22 120.9(3) . . ?
C22 C23 Co1 69.65(15) . . ?
C10 C15 C17 111.6(3) . . ?
C10 C15 C16 113.2(3) . . ?
C17 C15 C16 109.3(3) . . ?
C2 C1 Co1 114.55(18) . . ?
C2 C1 C6 117.2(2) . . ?
C6 C1 Co1 128.22(19) . . ?
C9 C14 C18 122.1(2) . . ?
C9 C14 C13 118.3(3) . . ?
C13 C14 C18 119.7(3) . . ?
C14 C9 N1 118.4(3) . . ?
C14 C9 C10 121.9(3) . . ?
C10 C9 N1 119.6(3) . . ?
C26 C27 C28 113.6(2) . . ?
C26 C27 C29 109.2(2) . . ?
C29 C27 C28 110.8(3) . . ?
C24 C25 Co1 70.97(16) . . ?
C24 C25 C26 120.5(3) . . ?
C26 C25 Co1 68.67(15) . . ?
C9 C10 C15 121.3(3) . . ?
C11 C10 C15 121.5(3) . . ?
C11 C10 C9 117.2(3) . . ?
C14 C18 C20 111.5(3) . . ?
C14 C18 C19 112.8(3) . . ?
C20 C18 C19 109.9(3) . . ?
O1 C45 C46 105.3(3) . . ?
C12 C11 C10 121.6(3) . . ?
O3 C40 C39 107.5(3) . . ?
C41 C42 C43 105.1(3) . . ?
C12 C13 C14 120.3(3) . . ?
C44 C43 C42 103.2(3) . . ?
O2 C44 C43 105.0(3) . . ?
O2 C41 C42 106.1(3) . . ?
C40 C39 C38 103.6(3) . . ?
C11 C12 C13 120.7(3) . . ?
O4 C33 C34 104.2(3) . . ?
C34 C35 C36 105.8(3) . . ?
O1 C48 C47 106.6(3) . . ?
O3 C37 C38 105.4(3) . . ?
C37 C38 C39 104.2(3) . . ?
C35 C34 C33 104.3(3) . . ?
C46 C47 C48 106.4(3) . . ?
C47 C46 C45 104.5(3) . . ?
O2 Li1 O3 106.1(3) . . ?
O1 Li1 O2 102.5(3) . . ?
O1 Li1 O3 109.6(3) . . ?
O4 Li1 O2 119.2(3) . . ?
O4 Li1 O1 108.0(3) . . ?
O4 Li1 O3 110.8(3) . . ?
C4 C5 C6 121.9(2) . . ?
C5 C4 C3 119.4(2) . . ?

loop_
_geom_bond_atom_site_label_1
_geom_bond_atom_site_label_2
_geom_bond_distance
_geom_bond_site_symmetry_2
_geom_bond_publ_flag
Co1 C24 2.136(3) . ?
Co1 N1 1.906(2) . ?
Co1 C21 2.020(3) . ?
Co1 C22 2.111(3) . ?
Co1 C26 2.086(3) . ?
Co1 C23 2.139(3) . ?
Co1 C1 1.864(2) . ?
Co1 C25 2.132(3) . ?
Co2 Cl1 2.2480(9) . ?
Co2 Cl3 2.2484(8) . ?
Co2 Cl2 2.2516(9) . ?
Co2 N2 2.079(2) . ?
C24 C23 1.402(4) . ?
C24 C25 1.403(4) . ?
N2 C21 1.437(3) . ?
N2 C7 1.294(3) . ?
O2 C44 1.427(4) . ?
O2 C41 1.434(4) . ?
O2 Li1 1.914(6) . ?
N1 C8 1.315(3) . ?
N1 C9 1.446(3) . ?
C21 C22 1.432(4) . ?
C21 C26 1.434(4) . ?
C36 O4 1.427(4) . ?
C36 C35 1.504(4) . ?
O1 C45 1.408(4) . ?
O1 C48 1.424(4) . ?
O1 Li1 1.903(6) . ?
O3 C40 1.433(4) . ?
O3 C37 1.437(4) . ?
O3 Li1 1.951(6) . ?
O4 C33 1.436(4) . ?
O4 Li1 1.898(6) . ?
C8 C2 1.423(3) . ?
C7 C6 1.446(4) . ?
C2 C3 1.393(3) . ?
C2 C1 1.414(3) . ?
C30 C22 1.515(4) . ?
C30 C31 1.521(4) . ?
C30 C32 1.520(4) . ?
C22 C23 1.403(4) . ?
C3 C4 1.388(4) . ?
C6 C1 1.417(3) . ?
C6 C5 1.405(3) . ?
C26 C27 1.515(4) . ?
C26 C25 1.413(4) . ?
C15 C10 1.512(4) . ?
C15 C17 1.526(4) . ?
C15 C16 1.531(4) . ?
C14 C9 1.397(4) . ?
C14 C18 1.519(5) . ?
C14 C13 1.398(4) . ?
C9 C10 1.402(4) . ?
C27 C28 1.527(4) . ?
C27 C29 1.525(4) . ?
C10 C11 1.395(4) . ?
C18 C20 1.531(4) . ?
C18 C19 1.537(5) . ?
C45 C46 1.484(6) . ?
C11 C12 1.366(5) . ?
C40 C39 1.486(5) . ?
C42 C43 1.523(5) . ?
C42 C41 1.498(5) . ?
C13 C12 1.376(5) . ?
C43 C44 1.510(4) . ?
C39 C38 1.505(5) . ?
C33 C34 1.483(5) . ?
C35 C34 1.482(5) . ?
C48 C47 1.474(5) . ?
C37 C38 1.460(5) . ?
C47 C46 1.470(6) . ?
C5 C4 1.379(4) . ?
